data_7131930
loop_
_publ_author_name
'Dettling, Lea'
'Limberg, Niklas'
'K\"uppers, Raphaela'
'Frost, Daniel Sebastian'
'Weber, Manuela'
'Coles, Nathan Thomas'
'Andrada, Diego M.'
'Muller, Christian'

_publ_section_title
;
 Phosphorus Derivatives of Mesoionic Carbenes: Synthesis and
 Characterization of Triazaphosphole-5-ylidene\\rightarrow BF3 Adducts
;
_journal_name_full 'Chemical Communications'
_journal_paper_doi 10.1039/D3CC03268J
_journal_year 2023
_chemical_formula_moiety 'C21 H37 B N3 P'
_chemical_formula_sum 'C21 H37 B N3 P'
_chemical_formula_weight 373.346
_space_group_crystal_system monoclinic
_space_group_IT_number 14
_space_group_name_Hall '-P 2ybc'
_space_group_name_H-M_alt 'P 1 21/c 1'
_symmetry_Int_Tables_number 14
_atom_sites_solution_primary iterative
_audit_creation_date 2023-07-06
_audit_creation_method
;
Olex2 1.5
(compiled 2023.03.06 svn.rbb2c1857 for OlexSys, GUI svn.r6748)
;
_audit_update_record
;
2023-07-06 deposited with the CCDC.	2023-07-25 downloaded from the CCDC.
;
_cell_angle_alpha 90
_cell_angle_beta 102.7284(2)
_cell_angle_gamma 90
_cell_formula_units_Z 8
_cell_length_a 14.06027(9)
_cell_length_b 23.24206(15)
_cell_length_c 14.36186(9)
_cell_measurement_reflns_used 9948
_cell_measurement_temperature 102.60
_cell_measurement_theta_max 74.56
_cell_measurement_theta_min 3.22
_cell_volume 4577.97(5)
_computing_cell_refinement 'SAINT V8.38A (Bruker, 2018)'
_computing_data_reduction 'SAINT V8.38A (Bruker, 2018)'
_computing_molecular_graphics 'Olex2 1.5 (Dolomanov et al., 2009)'
_computing_publication_material 'Olex2 1.5 (Dolomanov et al., 2009)'
_computing_structure_refinement 'olex2.refine 1.5 (Bourhis et al., 2015)'
_computing_structure_solution 'olex2.solve 1.5 (Bourhis et al., 2015)'
_diffrn_ambient_temperature 102.60
_diffrn_measured_fraction_theta_full 0.9993
_diffrn_measured_fraction_theta_max 0.9975
_diffrn_measurement_device_type 'Bruker APEX-II CCD'
_diffrn_measurement_method '\f and \w scans'
_diffrn_radiation_type 'Cu K\a'
_diffrn_radiation_wavelength 1.54178
_diffrn_reflns_av_R_equivalents 0.0378
_diffrn_reflns_av_unetI/netI 0.0201
_diffrn_reflns_Laue_measured_fraction_full 0.9993
_diffrn_reflns_Laue_measured_fraction_max 0.9975
_diffrn_reflns_limit_h_max 17
_diffrn_reflns_limit_h_min -17
_diffrn_reflns_limit_k_max 27
_diffrn_reflns_limit_k_min -29
_diffrn_reflns_limit_l_max 17
_diffrn_reflns_limit_l_min -17
_diffrn_reflns_number 78829
_diffrn_reflns_point_group_measured_fraction_full 0.9993
_diffrn_reflns_point_group_measured_fraction_max 0.9975
_diffrn_reflns_theta_full 67.6786
_diffrn_reflns_theta_max 74.66
_diffrn_reflns_theta_min 3.22
_diffrn_standards_number 0
_exptl_absorpt_coefficient_mu 1.110
_exptl_absorpt_correction_T_max 0.8406
_exptl_absorpt_correction_T_min 0.7095
_exptl_absorpt_correction_type multi-scan
_exptl_absorpt_process_details
;
SADABS-2016/2 (Bruker,2016/2) was used for absorption correction.
wR2(int) was 0.1199 before and 0.0560 after correction.
The Ratio of minimum to maximum transmission is 0.8440.
The \l/2 correction factor is Not present.
;
_exptl_crystal_colour colourless
_exptl_crystal_colour_primary colourless
_exptl_crystal_density_diffrn 1.083
_exptl_crystal_description plate
_exptl_crystal_F_000 1638.560
_exptl_crystal_size_max 0.3
_exptl_crystal_size_mid 0.23
_exptl_crystal_size_min 0.12
_refine_diff_density_max 0.3528
_refine_diff_density_min -0.2408
_refine_diff_density_rms 0.0381
_refine_ls_d_res_high 0.7994
_refine_ls_d_res_low 13.7147
_refine_ls_goodness_of_fit_ref 1.0328
_refine_ls_hydrogen_treatment constr
_refine_ls_matrix_type full
_refine_ls_number_constraints 108
_refine_ls_number_parameters 485
_refine_ls_number_reflns 9356
_refine_ls_number_restraints 0
_refine_ls_restrained_S_all 1.0328
_refine_ls_R_factor_all 0.0348
_refine_ls_R_factor_gt 0.0327
_refine_ls_shift/su_max 0.0005
_refine_ls_shift/su_mean 0.0001
_refine_ls_structure_factor_coef Fsqd
_refine_ls_weighting_details 'w=1/[\s^2^(Fo^2^)+(0.0457P)^2^+1.4546P] where P=(Fo^2^+2Fc^2^)/3'
_refine_ls_weighting_scheme calc
_refine_ls_wR_factor_gt 0.0874
_refine_ls_wR_factor_ref 0.0896
_reflns_Friedel_coverage 0.0
_reflns_limit_h_max 17
_reflns_limit_h_min -17
_reflns_limit_k_max 29
_reflns_limit_k_min 0
_reflns_limit_l_max 17
_reflns_limit_l_min 0
_reflns_number_gt 8729
_reflns_number_total 9356
_reflns_threshold_expression I>=2u(I)
_cod_data_source_file d3cc03268j2.cif
_cod_data_source_block NL1078
_cod_database_code 7131930
_olex2_refinement_description
;
1.a Ternary CH refined with riding coordinates:
 C8(H8), C11(H11), C8B(H8B), C11B(H11B)
1.b Secondary CH2 refined with riding coordinates:
 C14(H14a,H14b), C16(H16a,H16b), C18(H18a,H18b), C20(H20a,H20b), C14B(H14c,
 H14d), C16B(H16c,H16d), C18B(H18c,H18d), C20B(H20c,H20d)
1.c Aromatic/amide H refined with riding coordinates:
 C4(H4), C5(H5), C6(H6), C4B(H4B), C5B(H5B), C6B(H6B)
1.d Idealised Me refined as rotating group:
 C9(H9a,H9b,H9c), C10(H10a,H10b,H10c), C12(H12a,H12b,H12c), C13(H13a,H13b,
 H13c), C15(H15a,H15b,H15c), C17(H17a,H17b,H17c), C19(H19a,H19b,H19c), C21(H21a,
 H21b,H21c), C9B(H9Ba,H9Bb,H9Bc), C10B(H10d,H10e,H10f), C12B(H12d,H12e,H12f),
 C13B(H13d,H13e,H13f), C15B(H15d,H15e,H15f), C17B(H17d,H17e,H17f), C19B(H19d,
 H19e,H19f), C21B(H21d,H21e,H21f)
;
_olex2_submission_special_instructions 'No special instructions were received'

loop_
_space_group_symop_id
_space_group_symop_operation_xyz
1 x,y,z
2 -x,y+1/2,-z+1/2
3 -x,-y,-z
4 x,-y-1/2,z-1/2

loop_
_atom_site_label
_atom_site_type_symbol
_atom_site_fract_x
_atom_site_fract_y
_atom_site_fract_z
_atom_site_U_iso_or_equiv
_atom_site_adp_type
_atom_site_occupancy
_atom_site_refinement_flags_posn
P1 P 0.360394(19) 0.609308(11) 0.759804(19) 0.02036(7) Uani 1.000000 .
N1 N 0.42764(6) 0.56190(4) 0.70965(6) 0.01767(17) Uani 1.000000 .
N2 N 0.51156(6) 0.58018(4) 0.69486(6) 0.01870(17) Uani 1.000000 .
N3 N 0.52249(6) 0.63434(4) 0.72543(6) 0.01807(17) Uani 1.000000 .
C1 C 0.45171(7) 0.65964(4) 0.76272(7) 0.01852(19) Uani 1.000000 .
C2 C 0.39796(7) 0.50443(4) 0.67485(7) 0.01832(19) Uani 1.000000 .
C3 C 0.41437(7) 0.45869(4) 0.73935(7) 0.0194(2) Uani 1.000000 .
C4 C 0.38043(8) 0.40466(5) 0.70433(8) 0.0236(2) Uani 1.000000 .
H4 H 0.38947(8) 0.37243(5) 0.74606(8) 0.0284(3) Uiso 1.000000 R
C5 C 0.33374(8) 0.39749(5) 0.60946(8) 0.0266(2) Uani 1.000000 .
H5 H 0.31063(8) 0.36053(5) 0.58687(8) 0.0319(3) Uiso 1.000000 R
C6 C 0.32054(8) 0.44381(5) 0.54743(8) 0.0252(2) Uani 1.000000 .
H6 H 0.28910(8) 0.43798(5) 0.48247(8) 0.0302(3) Uiso 1.000000 R
C7 C 0.35236(7) 0.49887(5) 0.57811(7) 0.0211(2) Uani 1.000000 .
C8 C 0.46545(8) 0.46611(4) 0.84361(7) 0.0211(2) Uani 1.000000 .
H8 H 0.49450(8) 0.50556(4) 0.85166(7) 0.0253(2) Uiso 1.000000 R
C9 C 0.54806(9) 0.42244(5) 0.87377(8) 0.0284(2) Uani 1.000000 .
H9a H 0.52071(10) 0.38352(6) 0.8706(6) 0.0426(4) Uiso 1.000000 GR
H9b H 0.5931(4) 0.4252(3) 0.8307(4) 0.0426(4) Uiso 1.000000 GR
H9c H 0.5832(4) 0.4306(3) 0.9393(2) 0.0426(4) Uiso 1.000000 GR
C10 C 0.39193(9) 0.46130(6) 0.90758(8) 0.0305(3) Uani 1.000000 .
H10a H 0.3428(4) 0.4917(3) 0.8909(5) 0.0457(4) Uiso 1.000000 GR
H10b H 0.3600(5) 0.42362(17) 0.8983(5) 0.0457(4) Uiso 1.000000 GR
H10c H 0.42596(14) 0.4655(4) 0.97453(9) 0.0457(4) Uiso 1.000000 GR
C11 C 0.33424(8) 0.54972(5) 0.50969(8) 0.0255(2) Uani 1.000000 .
H11 H 0.37228(8) 0.58325(5) 0.54206(8) 0.0306(3) Uiso 1.000000 R
C12 C 0.36756(13) 0.53794(7) 0.41731(10) 0.0503(4) Uani 1.000000 .
H12a H 0.3290(6) 0.5063(4) 0.3828(4) 0.0754(6) Uiso 1.000000 GR
H12b H 0.3583(9) 0.57261(18) 0.3775(4) 0.0754(6) Uiso 1.000000 GR
H12c H 0.4367(3) 0.5273(5) 0.43235(11) 0.0754(6) Uiso 1.000000 GR
C13 C 0.22627(10) 0.56577(6) 0.48843(10) 0.0409(3) Uani 1.000000 .
H13a H 0.21532(17) 0.5995(3) 0.4466(7) 0.0613(5) Uiso 1.000000 GR
H13b H 0.18742(11) 0.53344(19) 0.4568(7) 0.0613(5) Uiso 1.000000 GR
H13c H 0.2068(2) 0.5746(5) 0.54830(13) 0.0613(5) Uiso 1.000000 GR
C14 C 0.61067(8) 0.66255(5) 0.70603(8) 0.0239(2) Uani 1.000000 .
H14a H 0.62359(8) 0.69878(5) 0.74289(8) 0.0286(3) Uiso 1.000000 R
H14b H 0.66782(8) 0.63698(5) 0.72617(8) 0.0286(3) Uiso 1.000000 R
C15 C 0.59523(9) 0.67530(5) 0.60045(9) 0.0316(3) Uani 1.000000 .
H15a H 0.5838(7) 0.63924(7) 0.56435(10) 0.0474(4) Uiso 1.000000 GR
H15b H 0.5386(4) 0.7006(3) 0.58086(17) 0.0474(4) Uiso 1.000000 GR
H15c H 0.6533(3) 0.6943(4) 0.58775(13) 0.0474(4) Uiso 1.000000 GR
C16 C 0.54520(8) 0.73613(5) 0.89185(7) 0.0241(2) Uani 1.000000 .
H16a H 0.53818(8) 0.77417(5) 0.92062(7) 0.0289(3) Uiso 1.000000 R
H16b H 0.60389(8) 0.73784(5) 0.86447(7) 0.0289(3) Uiso 1.000000 R
C17 C 0.56283(9) 0.69119(5) 0.97148(8) 0.0314(3) Uani 1.000000 .
H17a H 0.5735(7) 0.65350(9) 0.94492(15) 0.0471(4) Uiso 1.000000 GR
H17b H 0.6205(4) 0.7019(2) 1.0203(3) 0.0471(4) Uiso 1.000000 GR
H17c H 0.5059(3) 0.6893(3) 1.0003(5) 0.0471(4) Uiso 1.000000 GR
C18 C 0.34755(8) 0.72912(5) 0.84237(8) 0.0237(2) Uani 1.000000 .
H18a H 0.35228(8) 0.70191(5) 0.89624(8) 0.0285(3) Uiso 1.000000 R
H18b H 0.29332(8) 0.71600(5) 0.79043(8) 0.0285(3) Uiso 1.000000 R
C19 C 0.32179(9) 0.78880(5) 0.87535(9) 0.0309(2) Uani 1.000000 .
H19a H 0.3107(7) 0.81545(11) 0.82115(17) 0.0463(4) Uiso 1.000000 GR
H19b H 0.2625(4) 0.78610(9) 0.9005(6) 0.0463(4) Uiso 1.000000 GR
H19c H 0.3757(3) 0.80295(18) 0.9255(5) 0.0463(4) Uiso 1.000000 GR
C20 C 0.44893(8) 0.77290(4) 0.71925(7) 0.0218(2) Uani 1.000000 .
H20a H 0.50933(8) 0.76794(4) 0.69539(7) 0.0262(2) Uiso 1.000000 R
H20b H 0.45094(8) 0.81185(4) 0.74749(7) 0.0262(2) Uiso 1.000000 R
C21 C 0.36173(9) 0.76998(5) 0.63386(8) 0.0289(2) Uani 1.000000 .
H21a H 0.3677(4) 0.8003(3) 0.5881(3) 0.0434(4) Uiso 1.000000 GR
H21b H 0.3605(4) 0.73234(16) 0.6029(4) 0.0434(4) Uiso 1.000000 GR
H21c H 0.30121(10) 0.7754(4) 0.65600(12) 0.0434(4) Uiso 1.000000 GR
B1 B 0.44964(9) 0.72561(5) 0.80404(8) 0.0198(2) Uani 1.000000 .
P1B P 0.88960(2) 0.610181(11) 0.658869(19) 0.02268(7) Uani 1.000000 .
N1B N 0.94804(6) 0.57139(4) 0.75591(6) 0.02021(18) Uani 1.000000 .
N2B N 1.01341(7) 0.59862(4) 0.82030(7) 0.02326(19) Uani 1.000000 .
N3B N 1.01763(6) 0.65246(4) 0.79037(6) 0.02294(19) Uani 1.000000 .
C1B C 0.95860(7) 0.66888(5) 0.70528(7) 0.0219(2) Uani 1.000000 .
C2B C 0.92638(7) 0.51234(4) 0.77642(7) 0.0203(2) Uani 1.000000 .
C3B C 0.86350(7) 0.50340(4) 0.83819(8) 0.0217(2) Uani 1.000000 .
C4B C 0.83756(8) 0.44649(5) 0.85183(8) 0.0271(2) Uani 1.000000 .
H4B H 0.79507(8) 0.43845(5) 0.89326(8) 0.0325(3) Uiso 1.000000 R
C5B C 0.87292(9) 0.40177(5) 0.80582(9) 0.0311(3) Uani 1.000000 .
H5B H 0.85343(9) 0.36341(5) 0.81490(9) 0.0373(3) Uiso 1.000000 R
C6B C 0.93648(9) 0.41230(5) 0.74660(8) 0.0297(2) Uani 1.000000 .
H6B H 0.96052(9) 0.38088(5) 0.71625(8) 0.0357(3) Uiso 1.000000 R
C7B C 0.96599(8) 0.46801(5) 0.73052(8) 0.0242(2) Uani 1.000000 .
C8B C 0.82732(8) 0.55208(5) 0.89188(8) 0.0246(2) Uani 1.000000 .
H8B H 0.84008(8) 0.58916(5) 0.86149(8) 0.0295(3) Uiso 1.000000 R
C9B C 0.88451(11) 0.55292(6) 0.99574(10) 0.0419(3) Uani 1.000000 .
H9Ba H 0.95387(16) 0.5590(5) 0.99752(10) 0.0629(5) Uiso 1.000000 GR
H9Bb H 0.8604(6) 0.5842(3) 1.0300(2) 0.0629(5) Uiso 1.000000 GR
H9Bc H 0.8759(7) 0.51612(19) 1.0262(3) 0.0629(5) Uiso 1.000000 GR
C10B C 0.71776(9) 0.54791(6) 0.88644(10) 0.0352(3) Uani 1.000000 .
H10d H 0.68320(11) 0.5437(4) 0.81966(12) 0.0528(4) Uiso 1.000000 GR
H10e H 0.70439(12) 0.5145(3) 0.9231(6) 0.0528(4) Uiso 1.000000 GR
H10f H 0.69543(16) 0.5829(2) 0.9131(7) 0.0528(4) Uiso 1.000000 GR
C11B C 1.04189(8) 0.47977(5) 0.67187(8) 0.0298(2) Uani 1.000000 .
H11B H 1.02515(8) 0.51716(5) 0.63775(8) 0.0357(3) Uiso 1.000000 R
C12B C 1.14281(9) 0.48605(7) 0.73878(10) 0.0406(3) Uani 1.000000 .
H12d H 1.19118(16) 0.4951(5) 0.70116(13) 0.0609(5) Uiso 1.000000 GR
H12e H 1.1411(2) 0.5172(3) 0.7844(5) 0.0609(5) Uiso 1.000000 GR
H12f H 1.1606(4) 0.44993(17) 0.7734(6) 0.0609(5) Uiso 1.000000 GR
C13B C 1.04642(10) 0.43350(7) 0.59721(10) 0.0430(3) Uani 1.000000 .
H13d H 0.98127(19) 0.4278(4) 0.5567(5) 0.0645(5) Uiso 1.000000 GR
H13e H 1.0914(7) 0.4457(2) 0.5577(5) 0.0645(5) Uiso 1.000000 GR
H13f H 1.0695(8) 0.39731(15) 0.62940(10) 0.0645(5) Uiso 1.000000 GR
C14B C 1.08614(9) 0.69107(5) 0.85626(9) 0.0334(3) Uani 1.000000 .
H14c H 1.04782(9) 0.72003(5) 0.88286(9) 0.0401(3) Uiso 1.000000 R
H14d H 1.12698(9) 0.71189(5) 0.81928(9) 0.0401(3) Uiso 1.000000 R
C15B C 1.15146(9) 0.65980(5) 0.93709(8) 0.0316(3) Uani 1.000000 .
H15d H 1.1895(5) 0.6309(3) 0.91144(8) 0.0474(4) Uiso 1.000000 GR
H15e H 1.1958(5) 0.68730(8) 0.9764(4) 0.0474(4) Uiso 1.000000 GR
H15f H 1.11178(10) 0.6408(4) 0.9762(4) 0.0474(4) Uiso 1.000000 GR
C16B C 1.06012(8) 0.74552(5) 0.62719(9) 0.0291(2) Uani 1.000000 .
H16c H 1.10607(8) 0.75541(5) 0.68780(9) 0.0349(3) Uiso 1.000000 R
H16d H 1.05336(8) 0.77997(5) 0.58572(9) 0.0349(3) Uiso 1.000000 R
C17B C 1.10532(10) 0.69742(6) 0.57888(12) 0.0442(3) Uani 1.000000 .
H17d H 1.0585(3) 0.6847(3) 0.5215(5) 0.0663(5) Uiso 1.000000 GR
H17e H 1.1645(5) 0.71167(16) 0.5611(8) 0.0663(5) Uiso 1.000000 GR
H17f H 1.1219(8) 0.6650(2) 0.6230(3) 0.0663(5) Uiso 1.000000 GR
C18B C 0.87044(8) 0.72370(5) 0.55011(8) 0.0273(2) Uani 1.000000 .
H18c H 0.81004(8) 0.70808(5) 0.56511(8) 0.0327(3) Uiso 1.000000 R
H18d H 0.89460(8) 0.69510(5) 0.50975(8) 0.0327(3) Uiso 1.000000 R
C19B C 0.84542(10) 0.77937(6) 0.49277(9) 0.0376(3) Uani 1.000000 .
H19d H 0.90435(19) 0.7947(3) 0.4759(7) 0.0564(4) Uiso 1.000000 GR
H19e H 0.7963(6) 0.77130(11) 0.4344(4) 0.0564(4) Uiso 1.000000 GR
H19f H 0.8196(7) 0.80770(17) 0.5313(3) 0.0564(4) Uiso 1.000000 GR
C20B C 0.91950(9) 0.78199(5) 0.71697(9) 0.0300(2) Uani 1.000000 .
H20c H 0.92233(9) 0.81948(5) 0.68494(9) 0.0360(3) Uiso 1.000000 R
H20d H 0.96753(9) 0.78334(5) 0.77874(9) 0.0360(3) Uiso 1.000000 R
C21B C 0.81739(10) 0.77515(6) 0.73731(10) 0.0397(3) Uani 1.000000 .
H21d H 0.76828(11) 0.7780(5) 0.67737(14) 0.0596(4) Uiso 1.000000 GR
H21e H 0.8123(3) 0.7375(2) 0.7665(7) 0.0596(4) Uiso 1.000000 GR
H21f H 0.8064(3) 0.8056(3) 0.7810(6) 0.0596(4) Uiso 1.000000 GR
B1B B 0.95302(9) 0.73147(5) 0.65086(9) 0.0240(2) Uani 1.000000 .

loop_
_atom_site_aniso_label
_atom_site_aniso_U_11
_atom_site_aniso_U_22
_atom_site_aniso_U_33
_atom_site_aniso_U_12
_atom_site_aniso_U_13
_atom_site_aniso_U_23
P1 0.02083(13) 0.01673(13) 0.02589(14) -0.00244(9) 0.01024(10) -0.00394(9)
N1 0.0178(4) 0.0176(4) 0.0178(4) -0.0005(3) 0.0043(3) -0.0007(3)
N2 0.0181(4) 0.0194(4) 0.0184(4) -0.0006(3) 0.0037(3) 0.0000(3)
N3 0.0183(4) 0.0183(4) 0.0175(4) -0.0016(3) 0.0035(3) 0.0008(3)
C1 0.0200(5) 0.0197(5) 0.0159(4) -0.0008(4) 0.0041(4) 0.0014(4)
C2 0.0169(4) 0.0176(5) 0.0209(5) -0.0003(4) 0.0051(4) -0.0038(4)
C3 0.0186(5) 0.0194(5) 0.0204(5) 0.0003(4) 0.0049(4) -0.0027(4)
C4 0.0253(5) 0.0181(5) 0.0274(5) -0.0007(4) 0.0054(4) -0.0022(4)
C5 0.0258(5) 0.0222(5) 0.0308(6) -0.0029(4) 0.0042(4) -0.0094(4)
C6 0.0226(5) 0.0288(6) 0.0221(5) 0.0003(4) 0.0005(4) -0.0076(4)
C7 0.0175(5) 0.0245(5) 0.0210(5) 0.0022(4) 0.0036(4) -0.0025(4)
C8 0.0248(5) 0.0182(5) 0.0194(5) -0.0011(4) 0.0030(4) -0.0009(4)
C9 0.0299(6) 0.0247(5) 0.0270(5) 0.0031(4) -0.0014(4) -0.0011(4)
C10 0.0321(6) 0.0374(6) 0.0224(5) -0.0024(5) 0.0072(5) -0.0023(5)
C11 0.0268(5) 0.0277(6) 0.0203(5) 0.0033(4) 0.0016(4) -0.0001(4)
C12 0.0712(10) 0.0521(9) 0.0344(7) 0.0240(8) 0.0267(7) 0.0138(6)
C13 0.0322(7) 0.0430(7) 0.0446(7) 0.0124(6) 0.0022(6) 0.0087(6)
C14 0.0184(5) 0.0241(5) 0.0303(6) -0.0034(4) 0.0079(4) 0.0016(4)
C15 0.0359(6) 0.0325(6) 0.0314(6) -0.0056(5) 0.0182(5) 0.0007(5)
C16 0.0287(5) 0.0233(5) 0.0193(5) -0.0017(4) 0.0035(4) -0.0016(4)
C17 0.0388(7) 0.0285(6) 0.0238(5) 0.0054(5) 0.0003(5) 0.0020(5)
C18 0.0282(5) 0.0198(5) 0.0249(5) -0.0002(4) 0.0095(4) -0.0016(4)
C19 0.0370(6) 0.0251(6) 0.0332(6) 0.0028(5) 0.0136(5) -0.0046(5)
C20 0.0244(5) 0.0202(5) 0.0200(5) -0.0032(4) 0.0034(4) 0.0008(4)
C21 0.0294(6) 0.0328(6) 0.0225(5) -0.0031(5) 0.0013(4) 0.0041(4)
B1 0.0239(6) 0.0162(5) 0.0195(5) -0.0021(4) 0.0055(4) -0.0015(4)
P1B 0.02236(14) 0.02066(14) 0.02251(14) -0.00508(10) -0.00050(10) -0.00083(10)
N1B 0.0180(4) 0.0204(4) 0.0220(4) -0.0033(3) 0.0041(3) -0.0019(3)
N2B 0.0210(4) 0.0228(4) 0.0245(4) -0.0048(3) 0.0019(3) -0.0007(3)
N3B 0.0216(4) 0.0213(4) 0.0244(4) -0.0055(3) 0.0017(3) -0.0003(3)
C1B 0.0192(5) 0.0238(5) 0.0223(5) -0.0040(4) 0.0038(4) -0.0023(4)
C2B 0.0171(5) 0.0181(5) 0.0240(5) -0.0012(4) 0.0009(4) -0.0004(4)
C3B 0.0180(5) 0.0203(5) 0.0257(5) 0.0006(4) 0.0023(4) 0.0016(4)
C4B 0.0248(5) 0.0230(5) 0.0324(6) -0.0014(4) 0.0037(4) 0.0061(4)
C5B 0.0340(6) 0.0180(5) 0.0368(6) -0.0009(4) -0.0021(5) 0.0042(5)
C6B 0.0327(6) 0.0214(5) 0.0313(6) 0.0077(4) -0.0012(5) -0.0036(4)
C7B 0.0201(5) 0.0259(5) 0.0242(5) 0.0039(4) -0.0004(4) -0.0029(4)
C8B 0.0251(5) 0.0224(5) 0.0278(5) 0.0021(4) 0.0091(4) 0.0026(4)
C9B 0.0489(8) 0.0396(7) 0.0329(7) 0.0104(6) -0.0005(6) -0.0087(6)
C10B 0.0277(6) 0.0376(7) 0.0440(7) 0.0056(5) 0.0158(5) 0.0051(5)
C11B 0.0251(6) 0.0360(6) 0.0284(6) 0.0063(5) 0.0065(4) -0.0041(5)
C12B 0.0244(6) 0.0589(9) 0.0389(7) -0.0025(6) 0.0083(5) -0.0120(6)
C13B 0.0302(6) 0.0605(9) 0.0379(7) 0.0080(6) 0.0067(5) -0.0191(6)
C14B 0.0341(6) 0.0287(6) 0.0314(6) -0.0127(5) -0.0059(5) -0.0012(5)
C15B 0.0297(6) 0.0341(6) 0.0277(6) -0.0065(5) -0.0007(5) -0.0039(5)
C16B 0.0266(6) 0.0271(6) 0.0328(6) -0.0078(4) 0.0051(5) 0.0026(5)
C17B 0.0332(7) 0.0400(7) 0.0650(9) -0.0087(6) 0.0228(6) -0.0072(7)
C18B 0.0261(5) 0.0291(6) 0.0256(5) -0.0019(4) 0.0034(4) 0.0002(4)
C19B 0.0369(7) 0.0403(7) 0.0325(6) 0.0007(5) 0.0009(5) 0.0076(5)
C20B 0.0342(6) 0.0237(5) 0.0294(6) -0.0026(5) 0.0012(5) -0.0019(4)
C21B 0.0439(7) 0.0390(7) 0.0391(7) 0.0013(6) 0.0154(6) -0.0075(6)
B1B 0.0235(6) 0.0213(6) 0.0260(6) -0.0045(4) 0.0029(5) 0.0010(5)

loop_
_atom_type_symbol
_atom_type_scat_dispersion_real
_atom_type_scat_dispersion_imag
_atom_type_scat_Cromer_Mann_a1
_atom_type_scat_Cromer_Mann_a2
_atom_type_scat_Cromer_Mann_a3
_atom_type_scat_Cromer_Mann_a4
_atom_type_scat_Cromer_Mann_b1
_atom_type_scat_Cromer_Mann_b2
_atom_type_scat_Cromer_Mann_b3
_atom_type_scat_Cromer_Mann_b4
_atom_type_scat_Cromer_Mann_c
_atom_type_scat_source
_atom_type_scat_dispersion_source
B 0.00963 0.00408 2.05450 1.33260 1.09790 0.70680 23.21850 1.02100 60.34980 0.14030 -0.19320 'International Tables Volume C Table 6.1.1.4 (pp. 500-502)' 'Henke, Gullikson and Davis, At. Data and Nucl. Data Tables, 1993, 54, 2'
C 0.01920 0.00962 2.31000 1.02000 1.58860 0.86500 20.84390 10.20750 0.56870 51.65120 0.21560 'International Tables Volume C Table 6.1.1.4 (pp. 500-502)' 'Henke, Gullikson and Davis, At. Data and Nucl. Data Tables, 1993, 54, 2'
H 0.00000 0.00000 0.49300 0.32291 0.14019 0.04081 10.51090 26.12570 3.14236 57.79970 0.00304 'International Tables Volume C Table 6.1.1.4 (pp. 500-502)' 'Henke, Gullikson and Davis, At. Data and Nucl. Data Tables, 1993, 54, 2'
N 0.03256 0.01839 12.21260 3.13220 2.01250 1.16630 0.00570 9.89330 28.99750 0.58260 -11.52900 'International Tables Volume C Table 6.1.1.4 (pp. 500-502)' 'Henke, Gullikson and Davis, At. Data and Nucl. Data Tables, 1993, 54, 2'
P 0.30359 0.43700 6.43450 4.17910 1.78000 1.49080 1.90670 27.15700 0.52600 68.16450 1.11490 'International Tables Volume C Table 6.1.1.4 (pp. 500-502)' 'Henke, Gullikson and Davis, At. Data and Nucl. Data Tables, 1993, 54, 2'

loop_
_geom_angle_atom_site_label_1
_geom_angle_atom_site_label_2
_geom_angle_atom_site_label_3
_geom_angle
_geom_angle_site_symmetry_1
_geom_angle_site_symmetry_3
_geom_angle_publ_flag
C1 P1 N1 88.26(4) . . ?
N2 N1 P1 117.31(7) . . ?
C2 N1 P1 126.35(7) . . ?
C2 N1 N2 116.17(8) . . ?
N3 N2 N1 107.15(8) . . ?
C1 N3 N2 119.77(8) . . ?
C14 N3 N2 113.38(8) . . ?
C14 N3 C1 126.62(9) . . ?
N3 C1 P1 107.51(7) . . ?
B1 C1 P1 124.48(7) . . ?
B1 C1 N3 128.00(9) . . ?
C3 C2 N1 118.59(9) . . ?
C7 C2 N1 117.33(9) . . ?
C7 C2 C3 124.07(9) . . ?
C4 C3 C2 116.90(9) . . ?
C8 C3 C2 122.69(9) . . ?
C8 C3 C4 120.40(9) . . ?
H4 C4 C3 119.60(6) . . ?
C5 C4 C3 120.80(10) . . ?
C5 C4 H4 119.60(7) . . ?
H5 C5 C4 119.77(7) . . ?
C6 C5 C4 120.45(10) . . ?
C6 C5 H5 119.77(6) . . ?
H6 C6 C5 119.25(6) . . ?
C7 C6 C5 121.49(10) . . ?
C7 C6 H6 119.25(6) . . ?
C6 C7 C2 116.26(10) . . ?
C11 C7 C2 122.89(9) . . ?
C11 C7 C6 120.80(9) . . ?
H8 C8 C3 108.07(5) . . ?
C9 C8 C3 111.56(9) . . ?
C9 C8 H8 108.07(6) . . ?
C10 C8 C3 110.35(9) . . ?
C10 C8 H8 108.07(6) . . ?
C10 C8 C9 110.61(9) . . ?
H9a C9 C8 109.5 . . ?
H9b C9 C8 109.5 . . ?
H9b C9 H9a 109.5 . . ?
H9c C9 C8 109.5 . . ?
H9c C9 H9a 109.5 . . ?
H9c C9 H9b 109.5 . . ?
H10a C10 C8 109.5 . . ?
H10b C10 C8 109.5 . . ?
H10b C10 H10a 109.5 . . ?
H10c C10 C8 109.5 . . ?
H10c C10 H10a 109.5 . . ?
H10c C10 H10b 109.5 . . ?
H11 C11 C7 107.98(6) . . ?
C12 C11 C7 112.47(10) . . ?
C12 C11 H11 107.98(9) . . ?
C13 C11 C7 109.66(10) . . ?
C13 C11 H11 107.98(7) . . ?
C13 C11 C12 110.61(11) . . ?
H12a C12 C11 109.5 . . ?
H12b C12 C11 109.5 . . ?
H12b C12 H12a 109.5 . . ?
H12c C12 C11 109.5 . . ?
H12c C12 H12a 109.5 . . ?
H12c C12 H12b 109.5 . . ?
H13a C13 C11 109.5 . . ?
H13b C13 C11 109.5 . . ?
H13b C13 H13a 109.5 . . ?
H13c C13 C11 109.5 . . ?
H13c C13 H13a 109.5 . . ?
H13c C13 H13b 109.5 . . ?
H14a C14 N3 109.77(5) . . ?
H14b C14 N3 109.77(5) . . ?
H14b C14 H14a 108.2 . . ?
C15 C14 N3 109.50(9) . . ?
C15 C14 H14a 109.77(6) . . ?
C15 C14 H14b 109.77(6) . . ?
H15a C15 C14 109.5 . . ?
H15b C15 C14 109.5 . . ?
H15b C15 H15a 109.5 . . ?
H15c C15 C14 109.5 . . ?
H15c C15 H15a 109.5 . . ?
H15c C15 H15b 109.5 . . ?
H16b C16 H16a 107.4 . . ?
C17 C16 H16a 108.22(6) . . ?
C17 C16 H16b 108.22(7) . . ?
B1 C16 H16a 108.22(6) . . ?
B1 C16 H16b 108.22(5) . . ?
B1 C16 C17 116.26(9) . . ?
H17a C17 C16 109.5 . . ?
H17b C17 C16 109.5 . . ?
H17b C17 H17a 109.5 . . ?
H17c C17 C16 109.5 . . ?
H17c C17 H17a 109.5 . . ?
H17c C17 H17b 109.5 . . ?
H18b C18 H18a 107.5 . . ?
C19 C18 H18a 108.41(6) . . ?
C19 C18 H18b 108.41(6) . . ?
B1 C18 H18a 108.41(6) . . ?
B1 C18 H18b 108.41(5) . . ?
B1 C18 C19 115.45(9) . . ?
H19a C19 C18 109.5 . . ?
H19b C19 C18 109.5 . . ?
H19b C19 H19a 109.5 . . ?
H19c C19 C18 109.5 . . ?
H19c C19 H19a 109.5 . . ?
H19c C19 H19b 109.5 . . ?
H20b C20 H20a 107.4 . . ?
C21 C20 H20a 108.29(6) . . ?
C21 C20 H20b 108.29(6) . . ?
B1 C20 H20a 108.29(6) . . ?
B1 C20 H20b 108.29(5) . . ?
B1 C20 C21 115.96(9) . . ?
H21a C21 C20 109.5 . . ?
H21b C21 C20 109.5 . . ?
H21b C21 H21a 109.5 . . ?
H21c C21 C20 109.5 . . ?
H21c C21 H21a 109.5 . . ?
H21c C21 H21b 109.5 . . ?
C16 B1 C1 109.76(8) . . ?
C18 B1 C1 104.60(8) . . ?
C18 B1 C16 111.14(8) . . ?
C20 B1 C1 110.75(8) . . ?
C20 B1 C16 109.89(8) . . ?
C20 B1 C18 110.60(9) . . ?
C1B P1B N1B 88.49(5) . . ?
N2B N1B P1B 117.11(7) . . ?
C2B N1B P1B 125.43(7) . . ?
C2B N1B N2B 117.30(8) . . ?
N3B N2B N1B 107.47(8) . . ?
C1B N3B N2B 119.27(9) . . ?
C14B N3B N2B 115.46(9) . . ?
C14B N3B C1B 125.25(9) . . ?
N3B C1B P1B 107.66(8) . . ?
B1B C1B P1B 123.59(8) . . ?
B1B C1B N3B 128.72(9) . . ?
C3B C2B N1B 117.37(9) . . ?
C7B C2B N1B 118.48(9) . . ?
C7B C2B C3B 124.10(10) . . ?
C4B C3B C2B 116.77(10) . . ?
C8B C3B C2B 122.72(9) . . ?
C8B C3B C4B 120.46(10) . . ?
H4B C4B C3B 119.59(7) . . ?
C5B C4B C3B 120.83(11) . . ?
C5B C4B H4B 119.59(7) . . ?
H5B C5B C4B 119.68(7) . . ?
C6B C5B C4B 120.64(11) . . ?
C6B C5B H5B 119.68(7) . . ?
H6B C6B C5B 119.27(7) . . ?
C7B C6B C5B 121.46(11) . . ?
C7B C6B H6B 119.27(7) . . ?
C6B C7B C2B 116.15(10) . . ?
C11B C7B C2B 121.82(10) . . ?
C11B C7B C6B 121.92(10) . . ?
H8B C8B C3B 107.94(6) . . ?
C9B C8B C3B 109.97(9) . . ?
C9B C8B H8B 107.94(7) . . ?
C10B C8B C3B 111.93(10) . . ?
C10B C8B H8B 107.94(6) . . ?
C10B C8B C9B 110.97(10) . . ?
H9Ba C9B C8B 109.5 . . ?
H9Bb C9B C8B 109.5 . . ?
H9Bb C9B H9Ba 109.5 . . ?
H9Bc C9B C8B 109.5 . . ?
H9Bc C9B H9Ba 109.5 . . ?
H9Bc C9B H9Bb 109.5 . . ?
H10d C10B C8B 109.5 . . ?
H10e C10B C8B 109.5 . . ?
H10e C10B H10d 109.5 . . ?
H10f C10B C8B 109.5 . . ?
H10f C10B H10d 109.5 . . ?
H10f C10B H10e 109.5 . . ?
H11B C11B C7B 108.01(6) . . ?
C12B C11B C7B 109.54(10) . . ?
C12B C11B H11B 108.01(8) . . ?
C13B C11B C7B 113.83(11) . . ?
C13B C11B H11B 108.01(8) . . ?
C13B C11B C12B 109.27(10) . . ?
H12d C12B C11B 109.5 . . ?
H12e C12B C11B 109.5 . . ?
H12e C12B H12d 109.5 . . ?
H12f C12B C11B 109.5 . . ?
H12f C12B H12d 109.5 . . ?
H12f C12B H12e 109.5 . . ?
H13d C13B C11B 109.5 . . ?
H13e C13B C11B 109.5 . . ?
H13e C13B H13d 109.5 . . ?
H13f C13B C11B 109.5 . . ?
H13f C13B H13d 109.5 . . ?
H13f C13B H13e 109.5 . . ?
H14c C14B N3B 108.86(7) . . ?
H14d C14B N3B 108.86(6) . . ?
H14d C14B H14c 107.7 . . ?
C15B C14B N3B 113.52(10) . . ?
C15B C14B H14c 108.86(7) . . ?
C15B C14B H14d 108.86(7) . . ?
H15d C15B C14B 109.5 . . ?
H15e C15B C14B 109.5 . . ?
H15e C15B H15d 109.5 . . ?
H15f C15B C14B 109.5 . . ?
H15f C15B H15d 109.5 . . ?
H15f C15B H15e 109.5 . . ?
H16d C16B H16c 107.4 . . ?
C17B C16B H16c 108.27(8) . . ?
C17B C16B H16d 108.27(7) . . ?
B1B C16B H16c 108.27(6) . . ?
B1B C16B H16d 108.27(6) . . ?
B1B C16B C17B 116.08(10) . . ?
H17d C17B C16B 109.5 . . ?
H17e C17B C16B 109.5 . . ?
H17e C17B H17d 109.5 . . ?
H17f C17B C16B 109.5 . . ?
H17f C17B H17d 109.5 . . ?
H17f C17B H17e 109.5 . . ?
H18d C18B H18c 107.6 . . ?
C19B C18B H18c 108.68(7) . . ?
C19B C18B H18d 108.68(7) . . ?
B1B C18B H18c 108.68(6) . . ?
B1B C18B H18d 108.68(6) . . ?
B1B C18B C19B 114.32(10) . . ?
H19d C19B C18B 109.5 . . ?
H19e C19B C18B 109.5 . . ?
H19e C19B H19d 109.5 . . ?
H19f C19B C18B 109.5 . . ?
H19f C19B H19d 109.5 . . ?
H19f C19B H19e 109.5 . . ?
H20d C20B H20c 107.4 . . ?
C21B C20B H20c 108.33(7) . . ?
C21B C20B H20d 108.33(7) . . ?
B1B C20B H20c 108.33(6) . . ?
B1B C20B H20d 108.33(6) . . ?
B1B C20B C21B 115.80(10) . . ?
H21d C21B C20B 109.5 . . ?
H21e C21B C20B 109.5 . . ?
H21e C21B H21d 109.5 . . ?
H21f C21B C20B 109.5 . . ?
H21f C21B H21d 109.5 . . ?
H21f C21B H21e 109.5 . . ?
C16B B1B C1B 108.86(9) . . ?
C18B B1B C1B 105.66(9) . . ?
C18B B1B C16B 109.78(9) . . ?
C20B B1B C1B 110.32(9) . . ?
C20B B1B C16B 111.66(9) . . ?
C20B B1B C18B 110.37(9) . . ?

loop_
_geom_bond_atom_site_label_1
_geom_bond_atom_site_label_2
_geom_bond_distance
_geom_bond_site_symmetry_2
_geom_bond_publ_flag
P1 N1 1.7110(8) . ?
P1 C1 1.7306(10) . ?
N1 N2 1.3146(12) . ?
N1 C2 1.4546(12) . ?
N2 N3 1.3310(12) . ?
N3 C1 1.3629(13) . ?
N3 C14 1.4822(13) . ?
C1 B1 1.6468(15) . ?
C2 C3 1.3955(14) . ?
C2 C7 1.4021(14) . ?
C3 C4 1.3971(14) . ?
C3 C8 1.5211(14) . ?
C4 H4 0.9500 . ?
C4 C5 1.3861(16) . ?
C5 H5 0.9500 . ?
C5 C6 1.3835(17) . ?
C6 H6 0.9500 . ?
C6 C7 1.3946(15) . ?
C7 C11 1.5221(15) . ?
C8 H8 1.0000 . ?
C8 C9 1.5315(15) . ?
C8 C10 1.5310(15) . ?
C9 H9a 0.9800 . ?
C9 H9b 0.9800 . ?
C9 H9c 0.9800 . ?
C10 H10a 0.9800 . ?
C10 H10b 0.9800 . ?
C10 H10c 0.9800 . ?
C11 H11 1.0000 . ?
C11 C12 1.5260(17) . ?
C11 C13 1.5274(16) . ?
C12 H12a 0.9800 . ?
C12 H12b 0.9800 . ?
C12 H12c 0.9800 . ?
C13 H13a 0.9800 . ?
C13 H13b 0.9800 . ?
C13 H13c 0.9800 . ?
C14 H14a 0.9900 . ?
C14 H14b 0.9900 . ?
C14 C15 1.5130(16) . ?
C15 H15a 0.9800 . ?
C15 H15b 0.9800 . ?
C15 H15c 0.9800 . ?
C16 H16a 0.9900 . ?
C16 H16b 0.9900 . ?
C16 C17 1.5280(15) . ?
C16 B1 1.6459(15) . ?
C17 H17a 0.9800 . ?
C17 H17b 0.9800 . ?
C17 H17c 0.9800 . ?
C18 H18a 0.9900 . ?
C18 H18b 0.9900 . ?
C18 C19 1.5347(15) . ?
C18 B1 1.6487(15) . ?
C19 H19a 0.9800 . ?
C19 H19b 0.9800 . ?
C19 H19c 0.9800 . ?
C20 H20a 0.9900 . ?
C20 H20b 0.9900 . ?
C20 C21 1.5327(14) . ?
C20 B1 1.6387(15) . ?
C21 H21a 0.9800 . ?
C21 H21b 0.9800 . ?
C21 H21c 0.9800 . ?
P1B N1B 1.7105(9) . ?
P1B C1B 1.7210(10) . ?
N1B N2B 1.3137(12) . ?
N1B C2B 1.4501(13) . ?
N2B N3B 1.3289(13) . ?
N3B C1B 1.3716(14) . ?
N3B C14B 1.4923(13) . ?
C1B B1B 1.6450(16) . ?
C2B C3B 1.3990(15) . ?
C2B C7B 1.4029(15) . ?
C3B C4B 1.3972(15) . ?
C3B C8B 1.5188(15) . ?
C4B H4B 0.9500 . ?
C4B C5B 1.3818(17) . ?
C5B H5B 0.9500 . ?
C5B C6B 1.3845(18) . ?
C6B H6B 0.9500 . ?
C6B C7B 1.3942(16) . ?
C7B C11B 1.5229(16) . ?
C8B H8B 1.0000 . ?
C8B C9B 1.5307(17) . ?
C8B C10B 1.5282(16) . ?
C9B H9Ba 0.9800 . ?
C9B H9Bb 0.9800 . ?
C9B H9Bc 0.9800 . ?
C10B H10d 0.9800 . ?
C10B H10e 0.9800 . ?
C10B H10f 0.9800 . ?
C11B H11B 1.0000 . ?
C11B C12B 1.5354(17) . ?
C11B C13B 1.5298(17) . ?
C12B H12d 0.9800 . ?
C12B H12e 0.9800 . ?
C12B H12f 0.9800 . ?
C13B H13d 0.9800 . ?
C13B H13e 0.9800 . ?
C13B H13f 0.9800 . ?
C14B H14c 0.9900 . ?
C14B H14d 0.9900 . ?
C14B C15B 1.4998(17) . ?
C15B H15d 0.9800 . ?
C15B H15e 0.9800 . ?
C15B H15f 0.9800 . ?
C16B H16c 0.9900 . ?
C16B H16d 0.9900 . ?
C16B C17B 1.5261(18) . ?
C16B B1B 1.6479(16) . ?
C17B H17d 0.9800 . ?
C17B H17e 0.9800 . ?
C17B H17f 0.9800 . ?
C18B H18c 0.9900 . ?
C18B H18d 0.9900 . ?
C18B C19B 1.5325(17) . ?
C18B B1B 1.6536(16) . ?
C19B H19d 0.9800 . ?
C19B H19e 0.9800 . ?
C19B H19f 0.9800 . ?
C20B H20c 0.9900 . ?
C20B H20d 0.9900 . ?
C20B C21B 1.5352(18) . ?
C20B B1B 1.6430(17) . ?
C21B H21d 0.9800 . ?
C21B H21e 0.9800 . ?
C21B H21f 0.9800 . ?

loop_
_geom_torsion_atom_site_label_1
_geom_torsion_atom_site_label_2
_geom_torsion_atom_site_label_3
_geom_torsion_atom_site_label_4
_geom_torsion
_geom_torsion_site_symmetry_1
_geom_torsion_site_symmetry_2
_geom_torsion_site_symmetry_3
_geom_torsion_site_symmetry_4
_geom_torsion_publ_flag
P1 N1 N2 N3 0.29(7) . . . . ?
P1 N1 C2 C3 -86.23(9) . . . . ?
P1 N1 C2 C7 92.40(9) . . . . ?
P1 C1 N3 N2 0.37(8) . . . . ?
P1 C1 N3 C14 174.42(6) . . . . ?
P1 C1 B1 C16 121.34(8) . . . . ?
P1 C1 B1 C18 2.03(8) . . . . ?
P1 C1 B1 C20 -117.15(8) . . . . ?
N1 N2 N3 C1 -0.42(9) . . . . ?
N1 N2 N3 C14 -175.23(8) . . . . ?
N1 C2 C3 C4 176.85(9) . . . . ?
N1 C2 C3 C8 -2.39(11) . . . . ?
N1 C2 C7 C6 -177.14(9) . . . . ?
N1 C2 C7 C11 0.62(11) . . . . ?
N2 N3 C1 B1 -179.70(8) . . . . ?
N2 N3 C14 C15 72.62(9) . . . . ?
N3 C1 B1 C16 -58.58(11) . . . . ?
N3 C1 B1 C18 -177.90(11) . . . . ?
N3 C1 B1 C20 62.93(11) . . . . ?
C1 B1 C16 C17 -51.18(10) . . . . ?
C1 B1 C18 C19 -173.75(8) . . . . ?
C1 B1 C20 C21 60.81(10) . . . . ?
C2 C3 C4 C5 0.69(11) . . . . ?
C2 C3 C8 C9 -129.56(10) . . . . ?
C2 C3 C8 C10 107.06(11) . . . . ?
C2 C7 C6 C5 -0.13(11) . . . . ?
C2 C7 C11 C12 131.05(12) . . . . ?
C2 C7 C11 C13 -105.42(11) . . . . ?
C3 C4 C5 C6 0.48(13) . . . . ?
C4 C5 C6 C7 -0.78(13) . . . . ?
C5 C6 C7 C11 -177.94(10) . . . . ?
C6 C7 C11 C12 -51.28(13) . . . . ?
C6 C7 C11 C13 72.24(12) . . . . ?
C16 B1 C18 C19 67.87(10) . . . . ?
C16 B1 C20 C21 -177.76(9) . . . . ?
C18 B1 C20 C21 -54.69(10) . . . . ?
P1B N1B N2B N3B -0.64(8) . . . . ?
P1B N1B C2B C3B -95.65(9) . . . . ?
P1B N1B C2B C7B 81.73(9) . . . . ?
P1B C1B N3B N2B 0.68(9) . . . . ?
P1B C1B N3B C14B -177.18(8) . . . . ?
P1B C1B B1B C16B -117.26(9) . . . . ?
P1B C1B B1B C18B 0.59(9) . . . . ?
P1B C1B B1B C20B 119.89(9) . . . . ?
N1B N2B N3B C1B -0.06(10) . . . . ?
N1B N2B N3B C14B 178.01(9) . . . . ?
N1B C2B C3B C4B 175.43(9) . . . . ?
N1B C2B C3B C8B -7.00(11) . . . . ?
N1B C2B C7B C6B -174.88(9) . . . . ?
N1B C2B C7B C11B 9.00(11) . . . . ?
N2B N3B C1B B1B -177.31(9) . . . . ?
N2B N3B C14B C15B 10.17(10) . . . . ?
N3B C1B B1B C16B 60.44(12) . . . . ?
N3B C1B B1B C18B 178.29(12) . . . . ?
N3B C1B B1B C20B -62.41(12) . . . . ?
C1B B1B C16B C17B 49.25(11) . . . . ?
C1B B1B C18B C19B 173.64(9) . . . . ?
C1B B1B C20B C21B -62.91(11) . . . . ?
C2B C3B C4B C5B -0.08(12) . . . . ?
C2B C3B C8B C9B -101.80(12) . . . . ?
C2B C3B C8B C10B 134.37(11) . . . . ?
C2B C7B C6B C5B -0.99(12) . . . . ?
C2B C7B C11B C12B 80.48(12) . . . . ?
C2B C7B C11B C13B -156.87(11) . . . . ?
C3B C4B C5B C6B 1.30(13) . . . . ?
C4B C5B C6B C7B -0.74(14) . . . . ?
C5B C6B C7B C11B 175.12(11) . . . . ?
C6B C7B C11B C12B -95.42(12) . . . . ?
C6B C7B C11B C13B 27.24(12) . . . . ?
C16B B1B C18B C19B -69.13(11) . . . . ?
C16B B1B C20B C21B 175.90(10) . . . . ?
C18B B1B C20B C21B 53.49(11) . . . . ?
